data_7010648
loop_
_publ_author_name
'Braunstein, Pierre'
'Cura, Elisabeth'
'Herberich, Gerhard E.'

_publ_section_title
;
 Heterometallic complexes and clusters with 2-boratanaphthalene
 ligands&#x200A;&#x2020;
;
_journal_issue 11
_journal_name_full 'Journal of the Chemical Society, Dalton Transactions'
_journal_page_first 1754
_journal_paper_doi 10.1039/b101556g
_journal_year 2001
_chemical_formula_moiety 'C38 H46 B2 Hg Mo2 N2 O6'
_chemical_formula_sum 'C38 H46 B2 Hg Mo2 N2 O6'
_chemical_formula_weight 1040.89
_space_group_IT_number 2
_symmetry_cell_setting triclinic
_symmetry_space_group_name_Hall '-P 1'
_symmetry_space_group_name_H-M 'P -1'
_cell_angle_alpha 78.225(5)
_cell_angle_beta 87.103(5)
_cell_angle_gamma 67.449(5)
_cell_formula_units_Z 1
_cell_length_a 9.2428(6)
_cell_length_b 9.7821(6)
_cell_length_c 12.3798(5)
_cell_measurement_temperature 173
_cell_volume 1011.49(11)
_computing_publication_material CIFGEN_IN_OpenMoleN_(_1997)
_computing_structure_refinement LSFM_OpenMoleN_(_1997)
_computing_structure_solution Direct_methods_(SIR,_Burla_et_al.,_1989)
_diffrn_ambient_temperature 173
_diffrn_measurement_details
;
6602 reflections were collected using program Collect
("Collect" Data collection software, Nonius B.V., 1998)
The conditions were as follow : crystal to detector distance =  36. mm.
Scan angle =  2.0 deg 1 scans of   30 sec per frame.
Data collection was divided into  3 set(s)
with the following starting angles and number of frames :

Set 1 Theta =    6.30 Omega =    0.00 Kappa =    0.00   91 frames
Set 2 Theta =   -3.30 Kappa = -169.00 Phi   =    0.00   22 frames
Set 3 Theta =   -6.30 Kappa = -174.00 Phi   =    0.00   23 frames
Friedel pairs were averaged. Internal R = 0.06
;
_diffrn_measurement_device_type KappaCCD
_diffrn_measurement_method '\p scans'
_diffrn_radiation_monochromator graphite
_diffrn_radiation_type Mo-K\a
_diffrn_radiation_wavelength 0.71073
_diffrn_reflns_av_R_equivalents 0.060
_diffrn_reflns_av_sigmaI/netI 0.333
_diffrn_reflns_limit_h_max 10
_diffrn_reflns_limit_h_min -11
_diffrn_reflns_limit_k_max 9
_diffrn_reflns_limit_k_min -12
_diffrn_reflns_limit_l_max 16
_diffrn_reflns_limit_l_min -16
_diffrn_reflns_number 6602
_diffrn_reflns_theta_max 27.50
_diffrn_reflns_theta_min 2.5
_diffrn_source xray_tube
_diffrn_standards_decay_% 0
_exptl_absorpt_coefficient_mu 4.440
_exptl_absorpt_correction_type none
_exptl_crystal_colour yellow
_exptl_crystal_density_diffrn 1.71
_exptl_crystal_density_method none
_exptl_crystal_description prism
_exptl_crystal_F_000 510
_exptl_crystal_size_max 0.20
_exptl_crystal_size_mid 0.16
_exptl_crystal_size_min 0.02
_refine_diff_density_max 1.045
_refine_diff_density_min -0.415
_refine_ls_extinction_method none
_refine_ls_goodness_of_fit_all 11.963
_refine_ls_goodness_of_fit_ref 1.037
_refine_ls_hydrogen_treatment noref
_refine_ls_matrix_type full
_refine_ls_number_constraints 0
_refine_ls_number_parameters 250
_refine_ls_number_reflns 3382
_refine_ls_number_restraints 3
_refine_ls_R_factor_all 0.063
_refine_ls_R_factor_gt 0.043
_refine_ls_shift/esd_mean 0.000
_refine_ls_shift/su_max 0.001
_refine_ls_structure_factor_coef F
_refine_ls_weighting_scheme sigma
_refine_ls_wR_factor_all 0.633
_refine_ls_wR_factor_ref 0.058
_reflns_number_gt 3382
_reflns_number_total 4590
_reflns_threshold_expression >3.0\s(I)
_cod_data_source_file b101556g.txt
_cod_data_source_block st639
_cod_original_cell_volume 1011.5(1)
_cod_original_sg_symbol_H-M P-1
_cod_database_code 7010648

loop_
_symmetry_equiv_pos_as_xyz
x,y,z
-x,-y,-z

loop_
_atom_site_aniso_label
_atom_site_aniso_U_11
_atom_site_aniso_U_22
_atom_site_aniso_U_33
_atom_site_aniso_U_12
_atom_site_aniso_U_13
_atom_site_aniso_U_23
_atom_site_aniso_type_symbol
HG 0.0433 0.0184(1) 0.0388(1) -0.0125(1) -0.0120(1) 0.0061(1) Hg
MO 0.0328(2) 0.0188(2) 0.0272(2) -0.0088(2) -0.0035(2) 0.0013(2) Mo
C1 0.054(4) 0.037(3) 0.045(3) -0.008(3) -0.009(3) -0.007(3) C
O1 0.099(5) 0.065(3) 0.087(3) -0.010(3) 0.002(3) -0.051(2) O
C2 0.050(3) 0.043(3) 0.041(3) -0.018(2) -0.011(3) 0.002(3) C
O2 0.062(3) 0.093(4) 0.069(3) -0.036(2) -0.030(2) 0.006(3) O
C3 0.047(3) 0.041(3) 0.049(3) -0.020(2) -0.004(3) -0.001(3) C
O3 0.075(3) 0.071(3) 0.082(3) -0.044(2) 0.032(3) -0.001(3) O
C4 0.037(3) 0.024(2) 0.032(3) -0.006(2) 0.007(2) -0.004(2) C
C5 0.048(3) 0.022(2) 0.026(2) -0.014(2) 0.006(2) -0.001(2) C
C6 0.046(3) 0.020(2) 0.031(3) -0.017(2) -0.004(2) -0.001(2) C
C7 0.036(2) 0.021(2) 0.030(3) -0.016(2) 0.002(2) 0.003(2) C
C8 0.041(3) 0.023(2) 0.025(2) -0.009(2) 0.003(2) -0.001(2) C
B 0.043(3) 0.019(2) 0.027(3) -0.010(2) 0.008(3) 0.000(2) B
N 0.043(3) 0.029(2) 0.031(2) 0.004(2) 0.011(2) 0.002(2) N
C9 0.059(4) 0.049(4) 0.039(3) 0.023(4) 0.013(3) 0.011(3) C
C10 0.124(8) 0.042(5) 0.066(5) 0.034(5) 0.014(6) -0.002(4) C
C11 0.052(5) 0.090(7) 0.083(6) 0.012(5) 0.007(5) 0.012(6) C
C12 0.043(3) 0.034(3) 0.033(3) 0.007(3) 0.006(3) 0.006(3) C
C13 0.051(4) 0.058(4) 0.033(3) -0.005(3) 0.002(3) 0.002(3) C
C14 0.076(5) 0.043(4) 0.041(3) -0.013(3) 0.015(3) 0.007(3) C
C15 0.038(3) 0.029(3) 0.050(3) -0.013(2) -0.000(3) 0.000(3) C
C16 0.078(4) 0.034(3) 0.030(3) -0.023(3) 0.004(3) -0.003(2) C
C17 0.057(3) 0.027(2) 0.032(3) -0.027(2) -0.009(2) 0.003(2) C
C18 0.045(5) 0.023(4) 0.042(6) -0.016(4) -0.015(5) 0.000(4) C
C19 0.025(5) 0.026(5) 0.047(6) -0.009(4) 0.010(5) -0.004(5) C
C20 0.074(6) 0.040(5) 0.038(6) -0.042(4) -0.014(5) 0.005(5) C
C21 0.095(7) 0.051(5) 0.046(7) -0.056(4) 0.000(6) -0.008(5) C

loop_
_atom_site_label
_atom_site_fract_x
_atom_site_fract_y
_atom_site_fract_z
_atom_site_U_iso_or_equiv
_atom_site_occupancy
_atom_site_thermal_displace_type
_atom_site_calc_flag
_atom_site_calc_attached_atom
_atom_site_type_symbol
HG 1.0000 0.0000 1.0000 0.0314 0.500 Uani ? ? Hg
MO 1.18001(5) -0.25823(5) 1.14359(4) 0.0256(2) 1.000 Uani ? ? Mo
C1 1.0702(9) -0.0945(8) 1.2265(6) 0.045(3) 1.000 Uani ? ? C
O1 1.0107(9) -0.0111(7) 1.2828(5) 0.082(4) 1.000 Uani ? ? O
C2 1.3484(8) -0.2910(8) 1.2488(6) 0.045(3) 1.000 Uani ? ? C
O2 1.4475(6) -0.3062(8) 1.3079(5) 0.074(3) 1.000 Uani ? ? O
C3 1.3194(8) -0.1862(8) 1.0391(6) 0.046(3) 1.000 Uani ? ? C
O3 1.4063(7) -0.1567(7) 0.9815(5) 0.076(3) 1.000 Uani ? ? O
C4 1.2892(7) -0.5119(6) 1.1175(5) 0.031(3) 1.000 Uani ? ? C
C5 1.1797(7) -0.4262(6) 1.0287(5) 0.030(2) 1.000 Uani ? ? C
C6 1.0174(7) -0.3441(6) 1.0523(5) 0.031(2) 1.000 Uani ? ? C
C7 0.9684(6) -0.3430(6) 1.1638(5) 0.028(2) 1.000 Uani ? ? C
C8 1.0768(7) -0.4302(6) 1.2531(4) 0.029(2) 1.000 Uani ? ? C
B 1.2411(8) -0.5461(7) 1.2379(5) 0.028(3) 1.000 Uani ? ? B
N 1.3410(6) -0.6602(6) 1.3227(4) 0.034(3) 1.000 Uani ? ? N
C9 1.500(1) -0.7605(9) 1.3008(6) 0.048(4) 1.000 Uani ? ? C
C10 1.513(1) -0.924(1) 1.3157(8) 0.070(6) 1.000 Uani ? ? C
C11 1.628(1) -0.749(1) 1.3680(9) 0.073(6) 1.000 Uani ? ? C
C12 1.2936(8) -0.6872(8) 1.4388(5) 0.037(3) 1.000 Uani ? ? C
C13 1.2705(9) -0.558(1) 1.4941(6) 0.046(4) 1.000 Uani ? ? C
C14 1.154(1) -0.7324(9) 1.4499(6) 0.051(4) 1.000 Uani ? ? C
C15 0.8066(7) -0.2505(7) 1.1856(6) 0.038(3) 1.000 Uani ? ? C
C16 1.2269(9) -0.4170(7) 0.9127(5) 0.043(3) 1.000 Uani ? ? C
C17 0.9021(7) -0.2652(6) 0.9623(5) 0.037(3) 1.000 Uani ? ? C
C18 0.759(1) -0.193(1) 0.984(1) 0.035(5) 0.500 Uani ? ? C
C19 0.709(1) -0.185(1) 1.097(1) 0.031(5) 0.500 Uani ? ? C
C20 0.940(2) -0.266(1) 0.858(1) 0.048(6) 0.500 Uani ? ? C
C21 1.106(2) -0.345(1) 0.833(1) 0.061(6) 0.500 Uani ? ? C
H1 1.3975 -0.5499 1.1018 0.0435 1.000 Uiso calc C4 H
H2 1.0461 -0.4162 1.3258 0.0409 1.000 Uiso calc C8 H
H3 1.5183 -0.7265 1.2257 0.0858 1.000 Uiso calc C9 H
H4 1.6170 -0.9868 1.3011 0.1292 1.000 Uiso calc C10 H
H5 1.4892 -0.9582 1.3893 0.1292 1.000 Uiso calc C10 H
H6 1.4416 -0.9298 1.2659 0.1292 1.000 Uiso calc C10 H
H7 1.7274 -0.8158 1.3504 0.1187 1.000 Uiso calc C11 H
H8 1.6236 -0.6482 1.3510 0.1187 1.000 Uiso calc C11 H
H9 1.6110 -0.7752 1.4445 0.1187 1.000 Uiso calc C11 H
H10 1.3790 -0.7711 1.4770 0.0593 1.000 Uiso calc C12 H
H11 1.2404 -0.5802 1.5680 0.0702 1.000 Uiso calc C13 H
H12 1.3658 -0.5419 1.4942 0.0702 1.000 Uiso calc C13 H
H13 1.1909 -0.4689 1.4553 0.0702 1.000 Uiso calc C13 H
H14 1.1280 -0.7485 1.5254 0.0767 1.000 Uiso calc C14 H
H15 1.0676 -0.6543 1.4082 0.0767 1.000 Uiso calc C14 H
H16 1.1789 -0.8229 1.4231 0.0767 1.000 Uiso calc C14 H

loop_
_atom_type_symbol
_atom_type_description
_atom_type_scat_dispersion_real
_atom_type_scat_dispersion_imag
_atom_type_scat_source
C ? 0.002 0.002 International_Tables_Vol_IV_Table_2.3.1
H ? 0.000 0.000 International_Tables_Vol_IV_Table_2.3.1
B ? 0.000 0.001 International_Tables_Vol_IV_Table_2.3.1
Hg ? -3.084 9.223 International_Tables_Vol_IV_Table_2.3.1
Mo ? -1.825 0.688 International_Tables_Vol_IV_Table_2.3.1
N ? 0.004 0.003 International_Tables_Vol_IV_Table_2.3.1
O ? 0.008 0.006 International_Tables_Vol_IV_Table_2.3.1

loop_
_geom_angle_atom_site_label_1
_geom_angle_atom_site_label_2
_geom_angle_atom_site_label_3
_geom_angle
_geom_angle_site_symmetry_1
_geom_angle_site_symmetry_2
_geom_angle_site_symmetry_3
_geom_angle_publ_flag
MO HG MO 180.00 . . 2_757 ?
MO HG C1 42.12 . . . ?
MO HG C1 137.88 . 2_757 . ?
C1 HG C1 180.00 . . 2_757 ?
HG MO C1 70.15 . . . ?
HG MO C2 129.84 . . . ?
HG MO C3 70.79 . . . ?
HG MO C4 129.33 . . . ?
HG MO C5 95.16 . . . ?
HG MO C6 77.58 . . . ?
HG MO C7 90.58 . . . ?
HG MO C8 123.56 . . . ?
HG MO B 149.38 . . . ?
C1 MO C2 79.8(3) . . . ?
C1 MO C3 106.5(3) . . . ?
C1 MO C4 155.2(3) . . . ?
C1 MO C5 151.9(3) . . . ?
C1 MO C6 116.6(3) . . . ?
C1 MO C7 92.0(3) . . . ?
C1 MO C8 93.5(3) . . . ?
C1 MO B 120.3(3) . . . ?
C2 MO C3 81.1(3) . . . ?
C2 MO C4 93.1(3) . . . ?
C2 MO C5 126.1(3) . . . ?
C2 MO C6 152.6(3) . . . ?
C2 MO C7 130.6(3) . . . ?
C2 MO C8 96.8(3) . . . ?
C2 MO B 80.6(3) . . . ?
C3 MO C4 95.6(3) . . . ?
C3 MO C5 90.0(3) . . . ?
C3 MO C6 112.1(3) . . . ?
C3 MO C7 146.4(3) . . . ?
C3 MO C8 159.0(3) . . . ?
C3 MO B 125.0(3) . . . ?
C4 MO C5 34.7(2) . . . ?
C4 MO C6 62.5(2) . . . ?
C4 MO C7 74.5(2) . . . ?
C4 MO C8 63.5(2) . . . ?
C4 MO B 35.0(2) . . . ?
C5 MO C6 35.3(2) . . . ?
C5 MO C7 63.4(2) . . . ?
C5 MO C8 74.3(2) . . . ?
C5 MO B 61.9(2) . . . ?
C6 MO C7 34.8(2) . . . ?
C6 MO C8 62.1(2) . . . ?
C6 MO B 72.1(2) . . . ?
C7 MO C8 34.6(2) . . . ?
C7 MO B 61.8(2) . . . ?
C8 MO B 34.8(2) . . . ?
C5 C4 B 123.3(6) . . . ?
C4 C5 C6 119.5(5) . . . ?
C4 C5 C16 121.7(6) . . . ?
C6 C5 C16 118.9(6) . . . ?
C5 C6 C7 120.7(5) . . . ?
C5 C6 C17 120.0(6) . . . ?
C7 C6 C17 119.3(6) . . . ?
C6 C7 C8 120.1(6) . . . ?
C6 C7 C15 119.7(6) . . . ?
C8 C7 C15 120.2(6) . . . ?
C7 C8 B 123.2(5) . . . ?
C4 B C8 109.5(5) . . . ?
C4 B N 124.2(6) . . . ?
C8 B N 126.1(5) . . . ?
B N C9 121.9(5) . . . ?
B N C12 123.1(5) . . . ?
C9 N C12 115.0(5) . . . ?
N C9 C10 111.1(9) . . . ?
N C9 C11 113.3(8) . . . ?
C10 C9 C11 111.5(8) . . . ?
N C12 C13 112.6(6) . . . ?
N C12 C14 112.4(7) . . . ?
C13 C12 C14 112.2(6) . . . ?
C7 C15 C19 115.9(8) . . . ?
C5 C16 C21 116(1) . . . ?
C6 C17 C18 119.3(8) . . . ?
C6 C17 C20 121.7(9) . . . ?
C18 C17 C20 118(1) . . . ?
C17 C18 C19 121(1) . . . ?
C15 C19 C18 123(1) . . . ?
C17 C20 C21 118(1) . . . ?
C16 C21 C20 123(1) . . . ?

loop_
_geom_bond_atom_site_label_1
_geom_bond_atom_site_label_2
_geom_bond_distance
_geom_bond_site_symmetry_1
_geom_bond_site_symmetry_2
_geom_bond_publ_flag
HG MO 2.7481 . . ?
HG MO 2.7481 . 2_757 ?
HG C1 2.7931 . . ?
HG C1 2.7931 . 2_757 ?
MO C1 1.992(8) . . ?
MO C2 1.968(7) . . ?
MO C3 1.996(8) . . ?
MO C4 2.377(6) . . ?
MO C5 2.383(6) . . ?
MO C6 2.402(6) . . ?
MO C7 2.385(6) . . ?
MO C8 2.398(6) . . ?
MO B 2.668(7) . . ?
C1 O1 1.14(1) . . ?
C2 O2 1.148(9) . . ?
C3 O3 1.128(9) . . ?
C4 C5 1.421(9) . . ?
C4 B 1.541(9) . . ?
C5 C6 1.452(9) . . ?
C5 C16 1.475(9) . . ?
C6 C7 1.433(9) . . ?
C6 C17 1.453(9) . . ?
C7 C8 1.423(8) . . ?
C7 C15 1.466(9) . . ?
C8 B 1.54(1) . . ?
B N 1.425(9) . . ?
N C9 1.471(9) . . ?
N C12 1.482(8) . . ?
C9 C10 1.54(2) . . ?
C9 C11 1.53(2) . . ?
C12 C13 1.50(1) . . ?
C12 C14 1.51(1) . . ?
C15 C19 1.34(1) . . ?
C16 C21 1.40(2) . . ?
C17 C18 1.28(2) . . ?
C17 C20 1.32(2) . . ?
C18 C19 1.46(2) . . ?
C20 C21 1.48(3) . . ?

loop_
_geom_contact_atom_site_label_1
_geom_contact_atom_site_label_2
_geom_contact_distance
_geom_contact_site_symmetry_1
_geom_contact_site_symmetry_2
_geom_contact_publ_flag
? ? ? ? ? ?
